data_7109475
loop_
_publ_author_name
'Sergio M. F. Vilela'
'Ana D. G. Firmino'
'Ricardo F. Mendes'
'Jose A. Fernandes'
'Duarte Ananias'
'Anabela A. Valente'
'Holger Ott'
'Luis D. Carlos'
'Joao Rocha'
'Joao P. C. Tome'
'Filipe A. Almeida Paz'

_publ_section_title
;
 Lanthanide-polyphosphonate coordination polymers combining catalytic and
 photoluminescence properties
;
_journal_name_full Chem.Commun.
_journal_page_first 6400
_journal_paper_doi 10.1039/c3cc42632g
_journal_volume 49
_journal_year 2013
_chemical_formula_moiety 'C18 H31 La O20 P6, 3(H2 O)'
_chemical_formula_sum 'C18 H37 La O23 P6'
_chemical_formula_weight 946.21
_chemical_name_systematic
;
?
;
_space_group_IT_number 11
_symmetry_cell_setting monoclinic
_symmetry_space_group_name_Hall '-P 2yb'
_symmetry_space_group_name_H-M 'P 1 21/m 1'
_atom_sites_solution_hydrogens geom
_atom_sites_solution_primary direct
_atom_sites_solution_secondary difmap
_cell_angle_alpha 90.00
_cell_angle_beta 107.921(3)
_cell_angle_gamma 90.00
_cell_formula_units_Z 2
_cell_length_a 8.9221(11)
_cell_length_b 21.208(2)
_cell_length_c 9.1060(10)
_cell_measurement_reflns_used 11975
_cell_measurement_temperature 100(2)
_cell_measurement_theta_max 25.35?
_cell_measurement_theta_min 2.35
_cell_volume 1639.4(3)
_computing_cell_refinement 'SAINT V8.27B (Bruker AXS Inc., 2012)'
_computing_data_collection 'APEX2 2012.4 (Bruker AXS Inc., 2012)'
_computing_data_reduction 'SAINT V8.27B (Bruker AXS Inc., 2012)'
_computing_molecular_graphics 'DIAMOND (Brandenburg, 2009)'
_computing_publication_material 'SHELXTL (Sheldrick, 2008)'
_computing_structure_refinement 'SHELXTL (Sheldrick, 2008)'
_computing_structure_solution 'SHELXTL (Sheldrick, 2008)'
_diffrn_ambient_temperature 100(2)
_diffrn_detector_area_resol_mean 10.4167
_diffrn_measured_fraction_theta_full 0.988
_diffrn_measured_fraction_theta_max 0.988
_diffrn_measurement_device_type 'Bruker D8 VENTURE '
_diffrn_measurement_method '\w / \f scans'
_diffrn_radiation_monochromator graphite
_diffrn_radiation_source 'Microfocus sealed tube'
_diffrn_radiation_type MoK\a
_diffrn_radiation_wavelength 0.71073
_diffrn_reflns_av_R_equivalents 0.0642
_diffrn_reflns_av_sigmaI/netI 0.0784
_diffrn_reflns_limit_h_max 10
_diffrn_reflns_limit_h_min -10
_diffrn_reflns_limit_k_max 25
_diffrn_reflns_limit_k_min -25
_diffrn_reflns_limit_l_max 10
_diffrn_reflns_limit_l_min -10
_diffrn_reflns_number 11975
_diffrn_reflns_theta_full 25.35
_diffrn_reflns_theta_max 25.35
_diffrn_reflns_theta_min 2.35
_diffrn_source_type 'Incoatec High Brilliance Microfocus Sealed'
_diffrn_standards_number 0
_exptl_absorpt_coefficient_mu 1.688
_exptl_absorpt_correction_T_max 0.9966
_exptl_absorpt_correction_T_min 0.9670
_exptl_absorpt_correction_type multi-scan
_exptl_absorpt_process_details
;
'SADABS V2012/1 (Bruker AXS Inc.)'
;
_exptl_crystal_colour 'clear colourless'
_exptl_crystal_density_diffrn 1.917
_exptl_crystal_density_method 'not measured'
_exptl_crystal_description plate
_exptl_crystal_F_000 952
_exptl_crystal_size_max 0.02
_exptl_crystal_size_mid 0.01
_exptl_crystal_size_min 0.003
_refine_diff_density_max 1.046
_refine_diff_density_min -0.723
_refine_diff_density_rms 0.149
_refine_ls_extinction_method none
_refine_ls_goodness_of_fit_ref 1.050
_refine_ls_hydrogen_treatment mixed
_refine_ls_matrix_type full
_refine_ls_number_parameters 259
_refine_ls_number_reflns 3054
_refine_ls_number_restraints 13
_refine_ls_restrained_S_all 1.049
_refine_ls_R_factor_all 0.0705
_refine_ls_R_factor_gt 0.0425
_refine_ls_shift/su_max 0.000
_refine_ls_shift/su_mean 0.000
_refine_ls_structure_factor_coef Fsqd
_refine_ls_weighting_details 'calc w=1/[\s^2^(Fo^2^)+(0.0374P)^2^+1.1779P] where P=(Fo^2^+2Fc^2^)/3'
_refine_ls_weighting_scheme calc
_refine_ls_wR_factor_gt 0.0793
_refine_ls_wR_factor_ref 0.0861
_reflns_number_gt 2365
_reflns_number_total 3054
_reflns_threshold_expression >2sigma(I)
_cod_data_source_file c3cc42632g.txt
_cod_data_source_block Compound-1
_cod_original_cell_volume 1639.5(3)
_cod_original_sg_symbol_H-M 'P 21/m'
_cod_database_code 7109475

loop_
_symmetry_equiv_pos_as_xyz
'x, y, z'
'-x, y+1/2, -z'
'-x, -y, -z'
'x, -y-1/2, z'

loop_
_atom_site_label
_atom_site_type_symbol
_atom_site_fract_x
_atom_site_fract_y
_atom_site_fract_z
_atom_site_U_iso_or_equiv
_atom_site_adp_type
_atom_site_occupancy
_atom_site_symmetry_multiplicity
_atom_site_calc_flag
_atom_site_refinement_flags
La1 La -0.18016(5) 0.7500 -0.15248(5) 0.00934(14) Uani 1 2 d S
P1 P 0.02076(15) 0.59768(6) 0.04661(15) 0.0125(3) Uani 1 1 d .
P2 P 0.10137(15) 0.35151(7) 0.46280(15) 0.0161(3) Uani 1 1 d .
P3 P 0.48390(15) 0.37001(6) 0.09706(15) 0.0125(3) Uani 1 1 d .
O1 O -0.0373(4) 0.66203(15) -0.0089(4) 0.0173(8) Uani 1 1 d .
O2 O 0.0822(4) 0.56558(15) -0.0794(4) 0.0139(8) Uani 1 1 d .
H2Z H 0.0900 0.5265 -0.0638 0.021 Uiso 1 1 calc R
O3 O -0.1003(4) 0.55457(15) 0.0809(4) 0.0154(8) Uani 1 1 d .
H3Z H -0.1904 0.5706 0.0452 0.023 Uiso 1 1 calc R
O4 O -0.0560(4) 0.38093(17) 0.3557(4) 0.0213(9) Uani 1 1 d .
H4Z H -0.0376 0.4007 0.2831 0.032 Uiso 1 1 calc R
O5 O 0.1889(4) 0.31682(15) 0.3727(4) 0.0163(8) Uani 1 1 d .
O6 O 0.0501(4) 0.31083(16) 0.5781(4) 0.0222(9) Uani 1 1 d .
H6Z H 0.0457 0.2729 0.5508 0.033 Uiso 0.50 1 calc PR
O7 O 0.3732(4) 0.40171(16) -0.0511(4) 0.0148(8) Uani 1 1 d .
O8 O 0.6230(4) 0.34225(16) 0.0454(4) 0.0167(8) Uani 1 1 d .
H8Z H 0.5893 0.3126 -0.0173 0.025 Uiso 1 1 calc R
O9 O 0.4053(4) 0.32115(15) 0.1644(4) 0.0143(8) Uani 1 1 d .
O1W O 0.1092(5) 0.7500 -0.1788(6) 0.0203(12) Uani 1 2 d SD
H1X H 0.155(4) 0.7138(5) -0.161(6) 0.030 Uiso 1 1 d D
O2W O -0.2033(6) 0.7500 0.1377(5) 0.0148(11) Uani 1 2 d SD
H2X H -0.168(5) 0.7138(5) 0.174(5) 0.022 Uiso 1 1 d D
O3W O 0.5091(6) 0.2500 0.8540(6) 0.0210(12) Uani 1 2 d SD
H3X H 0.416(4) 0.2500 0.863(7) 0.031 Uiso 1 2 d SD
H3Y H 0.528(7) 0.2500 0.767(4) 0.031 Uiso 1 2 d SD
O4W O 0.5013(9) 0.2787(4) 0.5798(8) 0.030(2) Uani 0.50 1 d PD
H4X H 0.580(8) 0.261(6) 0.559(9) 0.045 Uiso 0.50 1 d PD
H4Y H 0.410(5) 0.285(5) 0.517(8) 0.045 Uiso 0.50 1 d PD
O5W O 0.6881(12) 0.2799(6) 0.4384(12) 0.081(4) Uani 0.50 1 d PD
H5X H 0.784(7) 0.270(9) 0.468(15) 0.121 Uiso 0.50 1 d PD
H5Y H 0.627(12) 0.296(8) 0.358(11) 0.121 Uiso 0.50 1 d PD
C1 C 0.1849(5) 0.6053(2) 0.2196(5) 0.0110(11) Uani 1 1 d .
H1A H 0.2659 0.6322 0.1974 0.013 Uiso 1 1 calc R
H1B H 0.1489 0.6269 0.2991 0.013 Uiso 1 1 calc R
C2 C 0.2589(5) 0.5434(2) 0.2837(5) 0.0133(11) Uani 1 1 d .
C3 C 0.2087(6) 0.5104(2) 0.3929(5) 0.0126(11) Uani 1 1 d .
H3 H 0.1255 0.5270 0.4261 0.015 Uiso 1 1 calc R
C4 C 0.2790(6) 0.4539(2) 0.4536(5) 0.0138(12) Uani 1 1 d .
C5 C 0.4005(5) 0.4298(2) 0.4036(5) 0.0112(11) Uani 1 1 d .
H5 H 0.4511 0.3916 0.4465 0.013 Uiso 1 1 calc R
C6 C 0.4479(5) 0.4611(2) 0.2919(5) 0.0117(11) Uani 1 1 d .
C7 C 0.3772(5) 0.5177(2) 0.2315(5) 0.0128(11) Uani 1 1 d .
H7 H 0.4095 0.5389 0.1545 0.015 Uiso 1 1 calc R
C8 C 0.2193(6) 0.4153(2) 0.5640(6) 0.0151(12) Uani 1 1 d .
H8A H 0.1559 0.4423 0.6109 0.018 Uiso 1 1 calc R
H8B H 0.3096 0.3986 0.6480 0.018 Uiso 1 1 calc R
C9 C 0.5718(6) 0.4306(2) 0.2320(6) 0.0149(12) Uani 1 1 d .
H9A H 0.6565 0.4125 0.3192 0.018 Uiso 1 1 calc R
H9B H 0.6194 0.4629 0.1814 0.018 Uiso 1 1 calc R

loop_
_atom_site_aniso_label
_atom_site_aniso_U_11
_atom_site_aniso_U_22
_atom_site_aniso_U_33
_atom_site_aniso_U_23
_atom_site_aniso_U_13
_atom_site_aniso_U_12
La1 0.0090(2) 0.0090(2) 0.0108(2) 0.000 0.00429(17) 0.000
P1 0.0102(7) 0.0121(7) 0.0145(7) 0.0020(6) 0.0028(6) 0.0011(6)
P2 0.0131(8) 0.0228(8) 0.0130(7) -0.0033(6) 0.0046(6) 0.0011(6)
P3 0.0090(7) 0.0147(7) 0.0150(7) -0.0002(6) 0.0054(6) 0.0004(6)
O1 0.015(2) 0.0124(19) 0.020(2) 0.0025(16) 0.0000(15) 0.0037(15)
O2 0.017(2) 0.0109(18) 0.0143(19) 0.0011(16) 0.0060(15) -0.0008(16)
O3 0.0066(18) 0.0144(19) 0.024(2) 0.0028(16) 0.0031(16) 0.0048(15)
O4 0.016(2) 0.033(2) 0.017(2) 0.0062(18) 0.0080(16) 0.0003(17)
O5 0.018(2) 0.018(2) 0.0153(19) -0.0071(16) 0.0087(16) -0.0064(16)
O6 0.027(2) 0.027(2) 0.015(2) 0.0028(18) 0.0106(17) 0.0024(19)
O7 0.0129(19) 0.0194(19) 0.0130(18) 0.0057(16) 0.0053(15) 0.0021(15)
O8 0.0116(19) 0.016(2) 0.023(2) -0.0042(16) 0.0057(16) 0.0013(15)
O9 0.0126(19) 0.0130(19) 0.0187(19) -0.0020(16) 0.0071(15) -0.0021(15)
O1W 0.016(3) 0.014(3) 0.030(3) 0.000 0.006(2) 0.000
O2W 0.022(3) 0.009(3) 0.013(3) 0.000 0.004(2) 0.000
O3W 0.021(3) 0.022(3) 0.023(3) 0.000 0.010(2) 0.000
O4W 0.018(4) 0.047(5) 0.024(4) 0.006(4) 0.004(4) 0.008(4)
O5W 0.049(7) 0.116(11) 0.073(8) 0.049(7) 0.012(6) -0.018(7)
C1 0.014(3) 0.007(3) 0.014(3) 0.001(2) 0.007(2) 0.000(2)
C2 0.006(3) 0.020(3) 0.010(3) -0.006(2) -0.003(2) 0.000(2)
C3 0.011(3) 0.018(3) 0.007(3) -0.005(2) 0.000(2) -0.001(2)
C4 0.009(3) 0.019(3) 0.011(3) -0.004(2) 0.000(2) -0.001(2)
C5 0.011(3) 0.010(3) 0.009(3) 0.000(2) -0.001(2) 0.000(2)
C6 0.009(3) 0.013(3) 0.012(3) -0.007(2) 0.001(2) -0.004(2)
C7 0.011(3) 0.012(3) 0.013(3) -0.002(2) 0.000(2) -0.005(2)
C8 0.017(3) 0.018(3) 0.012(3) 0.002(2) 0.007(2) 0.008(2)
C9 0.008(3) 0.017(3) 0.019(3) -0.001(2) 0.004(2) -0.001(2)

loop_
_atom_type_symbol
_atom_type_description
_atom_type_scat_dispersion_real
_atom_type_scat_dispersion_imag
_atom_type_scat_source
C C 0.0033 0.0016 'International Tables Vol C Tables 4.2.6.8 and 6.1.1.4'
H H 0.0000 0.0000 'International Tables Vol C Tables 4.2.6.8 and 6.1.1.4'
La La -0.2871 2.4523 'International Tables Vol C Tables 4.2.6.8 and 6.1.1.4'
O O 0.0106 0.0060 'International Tables Vol C Tables 4.2.6.8 and 6.1.1.4'
P P 0.1023 0.0942 'International Tables Vol C Tables 4.2.6.8 and 6.1.1.4'

loop_
_geom_angle_atom_site_label_1
_geom_angle_atom_site_label_2
_geom_angle_atom_site_label_3
_geom_angle
_geom_angle_site_symmetry_1
_geom_angle_site_symmetry_3
O1 La1 O1 101.70(15) . 4_575
O1 La1 O5 82.74(11) . 3_565
O1 La1 O5 140.84(11) 4_575 3_565
O1 La1 O5 140.84(11) . 2
O1 La1 O5 82.74(11) 4_575 2
O5 La1 O5 71.11(15) 3_565 2
O1 La1 O9 80.73(11) . 3_565
O1 La1 O9 141.23(11) 4_575 3_565
O5 La1 O9 77.90(10) 3_565 3_565
O5 La1 O9 119.72(11) 2 3_565
O1 La1 O9 141.23(11) . 2
O1 La1 O9 80.73(11) 4_575 2
O5 La1 O9 119.72(11) 3_565 2
O5 La1 O9 77.90(10) 2 2
O9 La1 O9 74.68(14) 3_565 2
O1 La1 O1W 71.52(10) . .
O1 La1 O1W 71.52(10) 4_575 .
O5 La1 O1W 73.30(12) 3_565 .
O5 La1 O1W 73.30(12) 2 .
O9 La1 O1W 141.95(7) 3_565 .
O9 La1 O1W 141.95(7) 2 .
O1 La1 O2W 69.96(10) . .
O1 La1 O2W 69.96(10) 4_575 .
O5 La1 O2W 143.97(8) 3_565 .
O5 La1 O2W 143.97(8) 2 .
O9 La1 O2W 74.93(11) 3_565 .
O9 La1 O2W 74.93(11) 2 .
O1W La1 O2W 116.99(15) . .
O1 P1 O3 115.18(19) . .
O1 P1 O2 108.16(19) . .
O3 P1 O2 108.63(19) . .
O1 P1 C1 108.6(2) . .
O3 P1 C1 108.2(2) . .
O2 P1 C1 107.8(2) . .
O5 P2 O6 114.6(2) . .
O5 P2 O4 111.95(19) . .
O6 P2 O4 104.5(2) . .
O5 P2 C8 109.5(2) . .
O6 P2 C8 109.0(2) . .
O4 P2 C8 107.0(2) . .
O9 P3 O7 113.85(19) . .
O9 P3 O8 112.27(19) . .
O7 P3 O8 104.57(18) . .
O9 P3 C9 112.4(2) . .
O7 P3 C9 108.2(2) . .
O8 P3 C9 104.8(2) . .
P1 O1 La1 164.6(2) . .
P1 O2 H2Z 109.5 . .
P1 O3 H3Z 109.5 . .
P2 O4 H4Z 109.5 . .
P2 O5 La1 148.33(19) . 3_565
P2 O6 H6Z 109.5 . .
P3 O8 H8Z 109.5 . .
P3 O9 La1 151.94(19) . 3_565
La1 O1W H1X 114(3) . .
La1 O2W H2X 104(3) . .
H3X O3W H3Y 124(4) . .
O4W O4W H4X 65(10) 4_565 .
O4W O4W H4Y 100(7) 4_565 .
H4X O4W H4Y 127(5) . .
O5W O5W H5X 75(10) 4_565 .
O5W O5W H5Y 115(10) 4_565 .
H5X O5W H5Y 135(6) . .
C2 C1 P1 113.8(3) . .
C2 C1 H1A 108.8 . .
P1 C1 H1A 108.8 . .
C2 C1 H1B 108.8 . .
P1 C1 H1B 108.8 . .
H1A C1 H1B 107.7 . .
C7 C2 C3 119.2(4) . .
C7 C2 C1 119.8(4) . .
C3 C2 C1 121.0(4) . .
C4 C3 C2 120.8(5) . .
C4 C3 H3 119.6 . .
C2 C3 H3 119.6 . .
C3 C4 C5 119.2(4) . .
C3 C4 C8 121.6(4) . .
C5 C4 C8 119.0(4) . .
C6 C5 C4 120.4(4) . .
C6 C5 H5 119.8 . .
C4 C5 H5 119.8 . .
C5 C6 C7 120.1(4) . .
C5 C6 C9 118.7(4) . .
C7 C6 C9 121.1(4) . .
C6 C7 C2 120.1(5) . .
C6 C7 H7 119.9 . .
C2 C7 H7 119.9 . .
C4 C8 P2 109.8(3) . .
C4 C8 H8A 109.7 . .
P2 C8 H8A 109.7 . .
C4 C8 H8B 109.7 . .
P2 C8 H8B 109.7 . .
H8A C8 H8B 108.2 . .
C6 C9 P3 109.8(3) . .
C6 C9 H9A 109.7 . .
P3 C9 H9A 109.7 . .
C6 C9 H9B 109.7 . .
P3 C9 H9B 109.7 . .
H9A C9 H9B 108.2 . .

loop_
_geom_bond_atom_site_label_1
_geom_bond_atom_site_label_2
_geom_bond_distance
_geom_bond_site_symmetry_2
La1 O1 2.406(3) .
La1 O1 2.406(3) 4_575
La1 O5 2.437(3) 3_565
La1 O5 2.437(3) 2
La1 O9 2.488(3) 3_565
La1 O9 2.488(3) 2
La1 O1W 2.665(5) .
La1 O2W 2.713(5) .
P1 O1 1.492(3) .
P1 O3 1.519(3) .
P1 O2 1.571(3) .
P1 C1 1.798(5) .
P2 O5 1.489(3) .
P2 O6 1.533(4) .
P2 O4 1.571(4) .
P2 C8 1.786(5) .
P3 O9 1.485(3) .
P3 O7 1.558(3) .
P3 O8 1.571(3) .
P3 C9 1.785(5) .
O2 H2Z 0.8400 .
O3 H3Z 0.8400 .
O4 H4Z 0.8400 .
O5 La1 2.437(3) 3_565
O6 H6Z 0.8400 .
O8 H8Z 0.8400 .
O9 La1 2.488(3) 3_565
O1W H1X 0.861(16) .
O2W H2X 0.856(16) .
O3W H3X 0.86(2) .
O3W H3Y 0.866(19) .
O4W O4W 1.217(16) 4_565
O4W H4X 0.86(2) .
O4W H4Y 0.85(2) .
O5W O5W 1.27(3) 4_565
O5W H5X 0.85(2) .
O5W H5Y 0.84(2) .
C1 C2 1.504(7) .
C1 H1A 0.9900 .
C1 H1B 0.9900 .
C2 C7 1.396(6) .
C2 C3 1.397(7) .
C3 C4 1.387(7) .
C3 H3 0.9500 .
C4 C5 1.396(6) .
C4 C8 1.515(7) .
C5 C6 1.385(6) .
C5 H5 0.9500 .
C6 C7 1.387(7) .
C6 C9 1.520(6) .
C7 H7 0.9500 .
C8 H8A 0.9900 .
C8 H8B 0.9900 .
C9 H9A 0.9900 .
C9 H9B 0.9900 .

loop_
_geom_hbond_atom_site_label_D
_geom_hbond_atom_site_label_H
_geom_hbond_atom_site_label_A
_geom_hbond_distance_DH
_geom_hbond_distance_HA
_geom_hbond_distance_DA
_geom_hbond_angle_DHA
_geom_hbond_site_symmetry_A
O2 H2Z O3 0.84 1.73 2.554(4) 165.5 3_565
O3 H3Z O7 0.84 1.75 2.540(4) 156.0 3_565
O4 H4Z O2 0.84 1.91 2.703(4) 156.5 3_565
O6 H6Z O6 0.84 1.79 2.580(7) 155.8 4_565
O8 H8Z O3W 0.84 1.77 2.609(5) 176.9 1_554
O1W H1X O8 0.861(16) 2.27(3) 3.038(5) 148(3) 3_665
O2W H2X O6 0.856(16) 2.24(4) 2.838(5) 127(3) 3_566
O3W H3X O2W 0.86(2) 1.89(2) 2.752(7) 174(6) 3_566
O3W H3Y O4W 0.866(19) 1.75(3) 2.551(8) 152(4) .
O4W H4X O5W 0.86(2) 1.89(4) 2.701(11) 157(8) 4_565
O4W H4Y O5 0.85(2) 2.11(3) 2.957(8) 171(10) .
O5W H5X O6 0.85(2) 2.43(12) 3.155(11) 143(18) 1_655
O5W H5Y O9 0.84(2) 2.27(5) 3.079(11) 161(14) .

loop_
_geom_torsion_atom_site_label_1
_geom_torsion_atom_site_label_2
_geom_torsion_atom_site_label_3
_geom_torsion_atom_site_label_4
_geom_torsion
_geom_torsion_site_symmetry_1
_geom_torsion_site_symmetry_4
O3 P1 O1 La1 -59.1(8) . .
O2 P1 O1 La1 62.6(8) . .
C1 P1 O1 La1 179.4(7) . .
O1 La1 O1 P1 -177.0(7) 4_575 .
O5 La1 O1 P1 -36.5(8) 3_565 .
O5 La1 O1 P1 -84.2(8) 2 .
O9 La1 O1 P1 42.3(8) 3_565 .
O9 La1 O1 P1 93.2(8) 2 .
O1W La1 O1 P1 -111.3(8) . .
O2W La1 O1 P1 119.6(8) . .
O6 P2 O5 La1 82.9(4) . 3_565
O4 P2 O5 La1 -35.9(4) . 3_565
C8 P2 O5 La1 -154.3(3) . 3_565
O7 P3 O9 La1 11.6(5) . 3_565
O8 P3 O9 La1 -106.9(4) . 3_565
C9 P3 O9 La1 135.2(4) . 3_565
O1 P1 C1 C2 -177.5(3) . .
O3 P1 C1 C2 56.7(4) . .
O2 P1 C1 C2 -60.6(4) . .
P1 C1 C2 C7 87.4(5) . .
P1 C1 C2 C3 -91.3(5) . .
C7 C2 C3 C4 2.3(7) . .
C1 C2 C3 C4 -179.0(4) . .
C2 C3 C4 C5 -0.4(7) . .
C2 C3 C4 C8 -175.9(4) . .
C3 C4 C5 C6 -1.6(7) . .
C8 C4 C5 C6 174.0(4) . .
C4 C5 C6 C7 1.6(7) . .
C4 C5 C6 C9 -175.4(4) . .
C5 C6 C7 C2 0.4(7) . .
C9 C6 C7 C2 177.3(4) . .
C3 C2 C7 C6 -2.3(7) . .
C1 C2 C7 C6 178.9(4) . .
C3 C4 C8 P2 100.8(5) . .
C5 C4 C8 P2 -74.7(5) . .
O5 P2 C8 C4 50.7(4) . .
O6 P2 C8 C4 176.8(3) . .
O4 P2 C8 C4 -70.8(4) . .
C5 C6 C9 P3 78.0(5) . .
C7 C6 C9 P3 -98.9(5) . .
O9 P3 C9 C6 -57.3(4) . .
O7 P3 C9 C6 69.3(4) . .
O8 P3 C9 C6 -179.6(3) . .
